data_7046218
loop_
_publ_author_name
'Arikawa, Yasuhiro'
'Hiura, Junko'
'Tsuchii, Chika'
'Kodama, Mika'
'Matsumoto, Naoki'
'Umakoshi, Keisuke'

_publ_section_title
;
 Synthetic NO reduction cycle on a bis(pyrazolato)-bridged dinuclear
 ruthenium complex including photo-induced transformation
;
_journal_name_full 'Dalton Transactions'
_journal_paper_doi 10.1039/C8DT01208C
_journal_year 2018
_chemical_formula_moiety 'C24 H26 B2 N18 O2 Ru2, C6 H6, C3 H3'
_chemical_formula_sum 'C33 H35 B2 N18 O2 Ru2'
_chemical_formula_weight 939.52
_space_group_crystal_system monoclinic
_space_group_IT_number 14
_space_group_name_Hall '-P 2ybc'
_space_group_name_H-M_alt 'P 1 21/c 1'
_symmetry_space_group_name_Hall '-P 2ybc'
_symmetry_space_group_name_H-M 'P 1 21/c 1'
_atom_sites_solution_hydrogens geom
_atom_sites_solution_primary direct
_atom_sites_solution_secondary difmap
_audit_update_record
;
2018-04-24 deposited with the CCDC.
2018-04-30 downloaded from the CCDC.
;
_cell_angle_alpha 90.0000
_cell_angle_beta 90.120(8)
_cell_angle_gamma 90.0000
_cell_formula_units_Z 4
_cell_length_a 14.188(6)
_cell_length_b 13.607(6)
_cell_length_c 24.098(11)
_cell_measurement_reflns_used 12684
_cell_measurement_temperature 93
_cell_measurement_theta_max 27.48
_cell_measurement_theta_min 3.11
_cell_volume 4652(4)
_computing_cell_refinement CrystalClear
_computing_data_collection 'CrystalClear (Rigaku Inc., 2008)'
_computing_data_reduction CrystalClear
_computing_molecular_graphics 'CrystalStructure 4.3'
_computing_publication_material 'CrystalStructure 4.3 (Rigaku, 2018)'
_computing_structure_refinement 'SHELXL Version 2018/3 (Sheldrick, 2008)'
_computing_structure_solution 'SIR2011 (Burla, et al., 2012)'
_diffrn_ambient_temperature 93
_diffrn_detector_area_resol_mean 7.111
_diffrn_measured_fraction_theta_full 0.966
_diffrn_measured_fraction_theta_max 0.963
_diffrn_measurement_device_type 'Rigaku Saturn724+'
_diffrn_measurement_method \w
_diffrn_radiation_type 'Mo K\a'
_diffrn_radiation_wavelength 0.71075
_diffrn_reflns_av_R_equivalents 0.0913
_diffrn_reflns_av_unetI/netI 0.1133
_diffrn_reflns_Laue_measured_fraction_full 0.966
_diffrn_reflns_Laue_measured_fraction_max 0.963
_diffrn_reflns_limit_h_max 18
_diffrn_reflns_limit_h_min -17
_diffrn_reflns_limit_k_max 17
_diffrn_reflns_limit_k_min -15
_diffrn_reflns_limit_l_max 31
_diffrn_reflns_limit_l_min -30
_diffrn_reflns_number 30596
_diffrn_reflns_point_group_measured_fraction_full 0.966
_diffrn_reflns_point_group_measured_fraction_max 0.963
_diffrn_reflns_theta_full 25.242
_diffrn_reflns_theta_max 27.535
_diffrn_reflns_theta_min 3.239
_diffrn_standards_number 0
_exptl_absorpt_coefficient_mu 0.698
_exptl_absorpt_correction_T_max 0.972
_exptl_absorpt_correction_T_min 0.791
_exptl_absorpt_correction_type multi-scan
_exptl_absorpt_process_details 'REQAB (Rigaku, 1998)'
_exptl_crystal_colour brown
_exptl_crystal_density_diffrn 1.341
_exptl_crystal_density_method 'not measured'
_exptl_crystal_description block
_exptl_crystal_F_000 1892.00
_exptl_crystal_recrystallization_method 'Re-crystallisation from solvent: benzene/hexane'
_exptl_crystal_size_max 0.270
_exptl_crystal_size_mid 0.210
_exptl_crystal_size_min 0.040
_refine_diff_density_max 1.94
_refine_diff_density_min -1.11
_refine_ls_extinction_method none
_refine_ls_goodness_of_fit_ref 1.049
_refine_ls_hydrogen_treatment constr
_refine_ls_number_parameters 514
_refine_ls_number_reflns 10334
_refine_ls_number_restraints 0
_refine_ls_R_factor_all 0.1056
_refine_ls_R_factor_gt 0.0757
_refine_ls_shift/su_max 0.000
_refine_ls_structure_factor_coef Fsqd
_refine_ls_weighting_details 'w = 1/[\s^2^(Fo^2^)+(0.0869P)^2^+2.2997P] where P=(Fo^2^+2Fc^2^)/3'
_refine_ls_weighting_scheme calc
_refine_ls_wR_factor_gt 0.1872
_refine_ls_wR_factor_ref 0.2076
_reflns_Friedel_coverage 0.000
_reflns_number_gt 6845
_reflns_number_total 10334
_reflns_threshold_expression F^2^>2.0\s(F^2^)
_cod_data_source_file c8dt01208c2.cif
_cod_data_source_block 6
_cod_database_code 7046218

loop_
_space_group_symop_id
_space_group_symop_operation_xyz
1 +X,+Y,+Z
2 -X,1/2+Y,1/2-Z
3 -X,-Y,-Z
4 +X,-1/2-Y,-1/2+Z

loop_
_atom_site_label
_atom_site_type_symbol
_atom_site_fract_x
_atom_site_fract_y
_atom_site_fract_z
_atom_site_U_iso_or_equiv
_atom_site_adp_type
_atom_site_occupancy
_atom_site_site_symmetry_order
_atom_site_calc_flag
_atom_site_refinement_flags_posn
_atom_site_refinement_flags_adp
Ru1 Ru 0.08890(3) 0.13818(4) 0.14605(2) 0.01739(14) Uani 1 1 d . .
Ru2 Ru 0.33230(3) 0.14447(4) 0.20695(2) 0.01924(15) Uani 1 1 d . .
O1 O 0.1718(3) -0.0392(3) 0.10468(18) 0.0310(11) Uani 1 1 d . .
O2 O 0.3307(3) -0.0381(4) 0.1465(2) 0.0422(14) Uani 1 1 d . .
N1 N 0.1768(4) 0.0375(4) 0.13192(19) 0.0237(12) Uani 1 1 d . .
N2 N 0.2933(4) 0.0365(4) 0.1616(2) 0.0291(13) Uani 1 1 d . .
N3 N -0.0153(3) 0.2467(4) 0.15778(19) 0.0201(11) Uani 1 1 d . .
N4 N -0.1017(3) 0.2326(4) 0.13337(19) 0.0174(10) Uani 1 1 d . .
N5 N -0.0171(3) 0.0360(4) 0.15945(19) 0.0177(10) Uani 1 1 d . .
N6 N -0.1038(3) 0.0488(3) 0.13542(19) 0.0172(10) Uani 1 1 d . .
N7 N 0.0463(4) 0.1385(4) 0.06335(19) 0.0212(11) Uani 1 1 d . .
N8 N -0.0486(4) 0.1361(4) 0.0513(2) 0.0219(11) Uani 1 1 d . .
N9 N 0.3823(3) 0.2604(3) 0.25731(19) 0.0187(10) Uani 1 1 d . .
N10 N 0.4707(3) 0.2528(4) 0.27974(19) 0.0196(11) Uani 1 1 d . .
N11 N 0.3928(4) 0.0486(4) 0.2634(2) 0.0212(11) Uani 1 1 d . .
N12 N 0.4797(3) 0.0690(4) 0.28473(19) 0.0192(10) Uani 1 1 d . .
N13 N 0.4634(3) 0.1506(4) 0.1697(2) 0.0223(11) Uani 1 1 d . .
N14 N 0.5422(3) 0.1584(4) 0.20213(19) 0.0187(11) Uani 1 1 d . .
N15 N 0.1206(3) 0.1417(3) 0.22967(19) 0.0173(10) Uani 1 1 d . .
N16 N 0.2088(3) 0.1436(3) 0.25188(19) 0.0175(10) Uani 1 1 d . .
N17 N 0.1864(4) 0.2450(4) 0.1307(2) 0.0246(12) Uani 1 1 d . .
N18 N 0.2797(3) 0.2435(4) 0.1522(2) 0.0243(12) Uani 1 1 d . .
C1 C -0.0171(5) 0.3338(5) 0.1825(2) 0.0262(14) Uani 1 1 d . .
H1 H 0.034137 0.362430 0.202172 0.031 Uiso 1 1 calc R U
C2 C -0.1057(5) 0.3772(5) 0.1754(3) 0.0292(15) Uani 1 1 d . .
H2 H -0.126201 0.438951 0.189280 0.035 Uiso 1 1 calc R U
C3 C -0.1569(5) 0.3119(5) 0.1440(3) 0.0248(13) Uani 1 1 d . .
H3 H -0.220082 0.320722 0.131807 0.030 Uiso 1 1 calc R U
C4 C -0.0192(4) -0.0506(4) 0.1860(2) 0.0210(13) Uani 1 1 d . .
H4 H 0.031856 -0.078192 0.206197 0.025 Uiso 1 1 calc R U
C5 C -0.1077(4) -0.0945(5) 0.1794(2) 0.0251(14) Uani 1 1 d . .
H5 H -0.128488 -0.155513 0.194095 0.030 Uiso 1 1 calc R U
C6 C -0.1582(4) -0.0295(4) 0.1469(3) 0.0254(14) Uani 1 1 d . .
H6 H -0.221245 -0.038701 0.134679 0.030 Uiso 1 1 calc R U
C7 C 0.0913(5) 0.1324(4) 0.0153(2) 0.0223(13) Uani 1 1 d . .
H7 H 0.157840 0.129180 0.011324 0.027 Uiso 1 1 calc R U
C8 C 0.0269(5) 0.1314(5) -0.0286(3) 0.0323(16) Uani 1 1 d . .
H8 H 0.040164 0.129836 -0.067256 0.039 Uiso 1 1 calc R U
C9 C -0.0598(5) 0.1331(5) -0.0037(3) 0.0283(15) Uani 1 1 d . .
H9 H -0.118614 0.132298 -0.022528 0.034 Uiso 1 1 calc R U
C10 C 0.3477(4) 0.3456(4) 0.2744(3) 0.0251(14) Uani 1 1 d . .
H10 H 0.286835 0.369793 0.265143 0.030 Uiso 1 1 calc R U
C11 C 0.4123(5) 0.3947(5) 0.3078(3) 0.0341(17) Uani 1 1 d . .
H11 H 0.405298 0.457055 0.325026 0.041 Uiso 1 1 calc R U
C12 C 0.4889(5) 0.3327(5) 0.3103(3) 0.0330(16) Uani 1 1 d . .
H12 H 0.545405 0.344657 0.330393 0.040 Uiso 1 1 calc R U
C13 C 0.3672(5) -0.0358(5) 0.2860(3) 0.0270(14) Uani 1 1 d . .
H13 H 0.309271 -0.068390 0.278667 0.032 Uiso 1 1 calc R U
C14 C 0.4368(5) -0.0708(5) 0.3222(3) 0.0281(15) Uani 1 1 d . .
H14 H 0.435737 -0.129542 0.343514 0.034 Uiso 1 1 calc R U
C15 C 0.5067(5) -0.0020(5) 0.3200(3) 0.0311(16) Uani 1 1 d . .
H15 H 0.564388 -0.003932 0.340008 0.037 Uiso 1 1 calc R U
C16 C 0.4927(5) 0.1488(5) 0.1168(3) 0.0298(15) Uani 1 1 d . .
H16 H 0.452498 0.143062 0.085385 0.036 Uiso 1 1 calc R U
C17 C 0.5906(5) 0.1567(5) 0.1146(3) 0.0313(16) Uani 1 1 d . .
H17 H 0.629486 0.157808 0.082571 0.038 Uiso 1 1 calc R U
C18 C 0.6181(4) 0.1624(5) 0.1692(3) 0.0279(15) Uani 1 1 d . .
H18 H 0.681414 0.168325 0.181742 0.034 Uiso 1 1 calc R U
C19 C 0.0598(4) 0.1418(4) 0.2727(2) 0.0228(13) Uani 1 1 d . .
H19 H -0.006826 0.140143 0.269042 0.027 Uiso 1 1 calc R U
C20 C 0.1066(4) 0.1444(4) 0.3219(2) 0.0199(12) Uani 1 1 d . .
H20 H 0.080420 0.145748 0.358086 0.024 Uiso 1 1 calc R U
C21 C 0.2022(4) 0.1447(4) 0.3073(2) 0.0216(13) Uani 1 1 d . .
H21 H 0.253714 0.145598 0.332522 0.026 Uiso 1 1 calc R U
C22 C 0.1773(5) 0.3220(5) 0.0967(2) 0.0272(15) Uani 1 1 d . .
H22 H 0.121338 0.340588 0.077683 0.033 Uiso 1 1 calc R U
C23 C 0.2638(6) 0.3705(6) 0.0936(3) 0.047(2) Uani 1 1 d . .
H23 H 0.278990 0.424602 0.070401 0.056 Uiso 1 1 calc R U
C24 C 0.3242(4) 0.3234(5) 0.1317(3) 0.0291(16) Uani 1 1 d . .
H24 H 0.385995 0.344300 0.141338 0.035 Uiso 1 1 calc R U
C25 C 0.1395(10) 0.5753(11) 0.1309(5) 0.119(6) Uani 1 1 d . .
H25 H 0.120993 0.531378 0.102289 0.142 Uiso 1 1 calc R U
C26 C 0.1701(7) 0.5382(8) 0.1801(4) 0.070(3) Uani 1 1 d . .
H26 H 0.172838 0.469105 0.185577 0.084 Uiso 1 1 calc R U
C27 C 0.1966(6) 0.6002(6) 0.2214(4) 0.046(2) Uani 1 1 d . .
H27 H 0.217871 0.574548 0.255863 0.055 Uiso 1 1 calc R U
C28 C 0.1927(7) 0.7011(8) 0.2132(5) 0.070(3) Uani 1 1 d . .
H28 H 0.210472 0.744265 0.242393 0.085 Uiso 1 1 calc R U
C29 C 0.1656(8) 0.7360(8) 0.1672(5) 0.075(3) Uani 1 1 d . .
H29 H 0.165770 0.805406 0.162834 0.090 Uiso 1 1 calc R U
C30 C 0.1346(11) 0.6772(8) 0.1214(5) 0.109(5) Uani 1 1 d . .
H30 H 0.112655 0.704582 0.087502 0.130 Uiso 1 1 calc R U
C31 C -0.0746(7) 0.4948(7) 0.0362(4) 0.067(3) Uani 1 1 d . .
H31 H -0.126802 0.493145 0.060811 0.080 Uiso 1 1 calc R U
C32 C -0.0342(7) 0.4097(7) 0.0179(4) 0.060(3) Uani 1 1 d . .
H32 H -0.056415 0.347700 0.030411 0.071 Uiso 1 1 calc R U
C33 C 0.0377(9) 0.4156(9) -0.0181(4) 0.080(3) Uani 1 1 d . .
H33 H 0.064558 0.356465 -0.031802 0.096 Uiso 1 1 calc R U
B1 B -0.1206(5) 0.1383(5) 0.0983(3) 0.0202(14) Uani 1 1 d . .
H1A H -0.186305 0.138293 0.083236 0.024 Uiso 1 1 calc R U
B2 B 0.5316(5) 0.1630(5) 0.2660(3) 0.0213(15) Uani 1 1 d . .
H2A H 0.594695 0.167986 0.284367 0.026 Uiso 1 1 calc R U

loop_
_atom_site_aniso_label
_atom_site_aniso_U_11
_atom_site_aniso_U_22
_atom_site_aniso_U_33
_atom_site_aniso_U_23
_atom_site_aniso_U_13
_atom_site_aniso_U_12
Ru1 0.0105(2) 0.0227(3) 0.0190(2) 0.00063(18) -0.00066(17) -0.0012(2)
Ru2 0.0103(3) 0.0270(3) 0.0204(3) -0.00121(19) -0.00079(17) -0.0012(2)
O1 0.031(3) 0.026(3) 0.035(3) -0.011(2) -0.004(2) 0.005(2)
O2 0.028(3) 0.044(3) 0.055(3) -0.028(3) -0.005(2) 0.012(2)
N1 0.022(3) 0.032(3) 0.017(2) -0.002(2) 0.000(2) 0.009(2)
N2 0.013(3) 0.043(4) 0.031(3) -0.014(2) 0.000(2) -0.006(3)
N3 0.016(3) 0.024(3) 0.020(2) 0.0007(19) -0.0046(19) 0.000(2)
N4 0.010(2) 0.019(3) 0.023(2) -0.0006(19) -0.0024(19) 0.001(2)
N5 0.012(2) 0.019(3) 0.022(2) 0.0009(19) 0.0024(19) -0.001(2)
N6 0.015(3) 0.014(3) 0.023(2) -0.0003(18) -0.0035(19) -0.002(2)
N7 0.020(3) 0.023(3) 0.021(2) 0.003(2) -0.004(2) -0.002(2)
N8 0.018(3) 0.024(3) 0.024(3) 0.003(2) -0.004(2) 0.001(2)
N9 0.017(3) 0.013(3) 0.026(3) 0.0039(19) 0.001(2) -0.002(2)
N10 0.017(3) 0.015(3) 0.027(3) -0.0041(19) 0.000(2) -0.004(2)
N11 0.017(3) 0.019(3) 0.027(3) 0.002(2) 0.002(2) 0.000(2)
N12 0.012(3) 0.015(3) 0.031(3) 0.003(2) -0.001(2) -0.004(2)
N13 0.009(2) 0.031(3) 0.027(3) -0.001(2) -0.0003(19) -0.004(2)
N14 0.006(2) 0.026(3) 0.024(3) -0.001(2) -0.0006(18) -0.005(2)
N15 0.009(2) 0.017(3) 0.025(3) -0.0013(19) -0.0019(18) 0.003(2)
N16 0.011(2) 0.019(3) 0.023(2) 0.0003(19) -0.0041(18) 0.000(2)
N17 0.022(3) 0.026(3) 0.026(3) 0.004(2) -0.001(2) -0.012(2)
N18 0.011(3) 0.036(3) 0.026(3) 0.010(2) 0.002(2) 0.002(2)
C1 0.027(4) 0.025(4) 0.026(3) 0.000(2) 0.004(3) -0.005(3)
C2 0.033(4) 0.017(3) 0.038(4) 0.009(3) 0.008(3) 0.005(3)
C3 0.020(3) 0.020(3) 0.035(3) 0.000(3) 0.004(3) 0.005(3)
C4 0.022(3) 0.019(3) 0.022(3) 0.001(2) 0.001(2) 0.002(3)
C5 0.023(3) 0.019(3) 0.033(3) 0.002(3) 0.007(3) -0.003(3)
C6 0.019(3) 0.021(4) 0.036(3) -0.012(3) 0.007(3) -0.009(3)
C7 0.024(3) 0.020(3) 0.023(3) 0.001(2) 0.000(2) 0.002(3)
C8 0.037(4) 0.040(4) 0.020(3) -0.003(3) -0.002(3) -0.003(3)
C9 0.028(4) 0.031(4) 0.026(3) -0.002(3) -0.009(3) -0.004(3)
C10 0.017(3) 0.020(3) 0.038(4) 0.003(3) 0.014(3) 0.002(3)
C11 0.035(4) 0.027(4) 0.040(4) -0.007(3) 0.021(3) -0.004(3)
C12 0.031(4) 0.041(5) 0.027(3) -0.007(3) 0.000(3) -0.012(3)
C13 0.019(3) 0.026(4) 0.036(4) -0.005(3) 0.008(3) -0.001(3)
C14 0.030(4) 0.020(4) 0.034(3) 0.011(3) 0.003(3) 0.006(3)
C15 0.026(4) 0.034(4) 0.033(4) 0.009(3) -0.004(3) 0.010(3)
C16 0.026(4) 0.040(4) 0.024(3) -0.010(3) 0.005(3) 0.001(3)
C17 0.022(3) 0.039(4) 0.033(4) -0.001(3) 0.012(3) 0.000(3)
C18 0.009(3) 0.030(4) 0.045(4) 0.002(3) 0.009(3) 0.000(3)
C19 0.022(3) 0.020(3) 0.026(3) 0.005(2) 0.006(2) 0.006(3)
C20 0.020(3) 0.018(3) 0.022(3) -0.003(2) 0.002(2) 0.001(3)
C21 0.023(3) 0.025(3) 0.017(3) -0.004(2) 0.002(2) 0.004(3)
C22 0.024(4) 0.032(4) 0.026(3) 0.014(3) -0.008(3) -0.006(3)
C23 0.048(5) 0.038(5) 0.055(5) 0.021(4) -0.004(4) -0.018(4)
C24 0.008(3) 0.033(4) 0.046(4) 0.025(3) -0.007(3) -0.009(3)
C25 0.155(14) 0.126(12) 0.076(8) 0.003(8) -0.003(8) 0.092(11)
C26 0.079(8) 0.066(7) 0.065(6) 0.001(5) -0.018(6) 0.007(6)
C27 0.033(5) 0.037(5) 0.068(6) -0.003(4) 0.010(4) -0.008(4)
C28 0.049(6) 0.059(7) 0.103(9) -0.021(6) 0.007(6) 0.005(5)
C29 0.083(8) 0.066(8) 0.077(7) 0.017(6) 0.015(6) -0.004(6)
C30 0.211(16) 0.033(6) 0.082(8) 0.012(5) -0.050(9) 0.024(8)
C31 0.085(8) 0.043(6) 0.072(6) 0.025(5) 0.023(5) 0.014(5)
C32 0.070(7) 0.048(6) 0.060(6) 0.012(4) -0.001(5) -0.008(5)
C33 0.113(10) 0.079(8) 0.048(6) -0.003(5) 0.024(6) 0.001(7)
B1 0.016(3) 0.021(4) 0.023(3) 0.002(3) -0.003(3) 0.005(3)
B2 0.019(4) 0.017(4) 0.027(4) -0.001(3) 0.001(3) -0.005(3)

loop_
_atom_type_symbol
_atom_type_description
_atom_type_scat_dispersion_real
_atom_type_scat_dispersion_imag
_atom_type_scat_source
C C 0.0033 0.0016
;
International Tables for Crystallography
(Vol. C, Tables 4.2.6.8 and 6.1.1.4)
;
H H 0.0000 0.0000
;
International Tables for Crystallography
(Vol. C, Table 6.1.1.4)
;
B B 0.0013 0.0007
;
International Tables for Crystallography
(Vol. C, Tables 4.2.6.8 and 6.1.1.4)
;
N N 0.0061 0.0033
;
International Tables for Crystallography
(Vol. C, Tables 4.2.6.8 and 6.1.1.4)
;
O O 0.0106 0.0060
;
International Tables for Crystallography
(Vol. C, Tables 4.2.6.8 and 6.1.1.4)
;
Ru Ru -1.2594 0.8363
;
International Tables for Crystallography
(Vol. C, Tables 4.2.6.8 and 6.1.1.4)
;

loop_
_geom_angle_atom_site_label_1
_geom_angle_atom_site_label_2
_geom_angle_atom_site_label_3
_geom_angle
_geom_angle_site_symmetry_1
_geom_angle_site_symmetry_3
N1 Ru1 N17 92.1(2) . .
N1 Ru1 N15 92.91(19) . .
N17 Ru1 N15 90.78(19) . .
N1 Ru1 N5 91.2(2) . .
N17 Ru1 N5 176.1(2) . .
N15 Ru1 N5 91.17(18) . .
N1 Ru1 N7 91.1(2) . .
N17 Ru1 N7 91.20(19) . .
N15 Ru1 N7 175.44(19) . .
N5 Ru1 N7 86.63(19) . .
N1 Ru1 N3 176.2(2) . .
N17 Ru1 N3 90.1(2) . .
N15 Ru1 N3 90.23(18) . .
N5 Ru1 N3 86.56(19) . .
N7 Ru1 N3 85.66(19) . .
N2 Ru2 N18 91.9(2) . .
N2 Ru2 N16 92.9(2) . .
N18 Ru2 N16 91.92(19) . .
N2 Ru2 N13 92.4(2) . .
N18 Ru2 N13 91.2(2) . .
N16 Ru2 N13 173.75(18) . .
N2 Ru2 N11 90.6(2) . .
N18 Ru2 N11 176.7(2) . .
N16 Ru2 N11 90.14(19) . .
N13 Ru2 N11 86.5(2) . .
N2 Ru2 N9 177.0(2) . .
N18 Ru2 N9 90.0(2) . .
N16 Ru2 N9 89.29(19) . .
N13 Ru2 N9 85.29(19) . .
N11 Ru2 N9 87.40(19) . .
O1 N1 N2 104.9(4) . .
O1 N1 Ru1 132.3(4) . .
N2 N1 Ru1 122.7(3) . .
O2 N2 N1 106.9(4) . .
O2 N2 Ru2 134.0(4) . .
N1 N2 Ru2 119.1(3) . .
C1 N3 N4 107.4(5) . .
C1 N3 Ru1 134.4(4) . .
N4 N3 Ru1 118.0(4) . .
C3 N4 N3 108.8(5) . .
C3 N4 B1 131.1(5) . .
N3 N4 B1 120.0(5) . .
C4 N5 N6 107.0(5) . .
C4 N5 Ru1 132.9(4) . .
N6 N5 Ru1 120.0(3) . .
C6 N6 N5 109.1(5) . .
C6 N6 B1 131.5(5) . .
N5 N6 B1 119.2(5) . .
C7 N7 N8 106.7(5) . .
C7 N7 Ru1 134.1(4) . .
N8 N7 Ru1 118.9(4) . .
C9 N8 N7 108.9(5) . .
C9 N8 B1 131.2(5) . .
N7 N8 B1 119.9(5) . .
C10 N9 N10 106.4(5) . .
C10 N9 Ru2 135.0(4) . .
N10 N9 Ru2 118.5(4) . .
C12 N10 N9 109.4(5) . .
C12 N10 B2 131.2(5) . .
N9 N10 B2 119.4(5) . .
C13 N11 N12 105.7(5) . .
C13 N11 Ru2 134.8(4) . .
N12 N11 Ru2 119.5(4) . .
C15 N12 N11 110.4(5) . .
C15 N12 B2 130.3(5) . .
N11 N12 B2 119.4(5) . .
C16 N13 N14 106.9(5) . .
C16 N13 Ru2 133.8(4) . .
N14 N13 Ru2 119.3(4) . .
C18 N14 N13 108.8(5) . .
C18 N14 B2 131.8(5) . .
N13 N14 B2 119.4(5) . .
C19 N15 N16 106.6(5) . .
C19 N15 Ru1 127.7(4) . .
N16 N15 Ru1 125.6(4) . .
C21 N16 N15 109.0(5) . .
C21 N16 Ru2 125.8(4) . .
N15 N16 Ru2 125.2(4) . .
C22 N17 N18 108.9(5) . .
C22 N17 Ru1 127.2(4) . .
N18 N17 Ru1 123.7(4) . .
C24 N18 N17 106.9(5) . .
C24 N18 Ru2 126.9(4) . .
N17 N18 Ru2 126.0(4) . .
N3 C1 C2 109.9(6) . .
N3 C1 H1 125.1 . .
C2 C1 H1 125.1 . .
C3 C2 C1 105.6(6) . .
C3 C2 H2 127.2 . .
C1 C2 H2 127.2 . .
N4 C3 C2 108.3(6) . .
N4 C3 H3 125.9 . .
C2 C3 H3 125.9 . .
N5 C4 C5 110.0(5) . .
N5 C4 H4 125.0 . .
C5 C4 H4 125.0 . .
C6 C5 C4 104.8(6) . .
C6 C5 H5 127.6 . .
C4 C5 H5 127.6 . .
N6 C6 C5 109.1(5) . .
N6 C6 H6 125.5 . .
C5 C6 H6 125.5 . .
N7 C7 C8 110.3(6) . .
N7 C7 H7 124.9 . .
C8 C7 H7 124.9 . .
C9 C8 C7 104.6(6) . .
C9 C8 H8 127.7 . .
C7 C8 H8 127.7 . .
N8 C9 C8 109.4(5) . .
N8 C9 H9 125.3 . .
C8 C9 H9 125.3 . .
N9 C10 C11 110.8(6) . .
N9 C10 H10 124.6 . .
C11 C10 H10 124.6 . .
C12 C11 C10 104.5(6) . .
C12 C11 H11 127.8 . .
C10 C11 H11 127.8 . .
N10 C12 C11 108.8(6) . .
N10 C12 H12 125.6 . .
C11 C12 H12 125.6 . .
N11 C13 C14 111.0(6) . .
N11 C13 H13 124.5 . .
C14 C13 H13 124.5 . .
C15 C14 C13 104.7(6) . .
C15 C14 H14 127.7 . .
C13 C14 H14 127.7 . .
N12 C15 C14 108.2(5) . .
N12 C15 H15 125.9 . .
C14 C15 H15 125.9 . .
N13 C16 C17 110.2(6) . .
N13 C16 H16 124.9 . .
C17 C16 H16 124.9 . .
C18 C17 C16 104.4(6) . .
C18 C17 H17 127.8 . .
C16 C17 H17 127.8 . .
N14 C18 C17 109.7(5) . .
N14 C18 H18 125.2 . .
C17 C18 H18 125.2 . .
N15 C19 C20 111.0(6) . .
N15 C19 H19 124.5 . .
C20 C19 H19 124.5 . .
C19 C20 C21 104.7(5) . .
C19 C20 H20 127.7 . .
C21 C20 H20 127.7 . .
N16 C21 C20 108.6(5) . .
N16 C21 H21 125.7 . .
C20 C21 H21 125.7 . .
N17 C22 C23 108.6(6) . .
N17 C22 H22 125.7 . .
C23 C22 H22 125.7 . .
C22 C23 C24 106.6(6) . .
C22 C23 H23 126.7 . .
C24 C23 H23 126.7 . .
N18 C24 C23 108.6(6) . .
N18 C24 H24 125.7 . .
C23 C24 H24 125.7 . .
C26 C25 C30 121.6(13) . .
C26 C25 H25 119.2 . .
C30 C25 H25 119.2 . .
C27 C26 C25 119.7(12) . .
C27 C26 H26 120.1 . .
C25 C26 H26 120.1 . .
C26 C27 C28 120.0(9) . .
C26 C27 H27 120.0 . .
C28 C27 H27 120.0 . .
C29 C28 C27 120.5(11) . .
C29 C28 H28 119.7 . .
C27 C28 H28 119.7 . .
C28 C29 C30 123.9(11) . .
C28 C29 H29 118.1 . .
C30 C29 H29 118.1 . .
C25 C30 C29 114.2(10) . .
C25 C30 H30 122.9 . .
C29 C30 H30 122.9 . .
C32 C31 C33 118.8(10) . 3_565
C32 C31 H31 120.6 . .
C33 C31 H31 120.6 3_565 .
C33 C32 C31 118.5(9) . .
C33 C32 H32 120.7 . .
C31 C32 H32 120.7 . .
C32 C33 C31 122.7(11) . 3_565
C32 C33 H33 118.7 . .
C31 C33 H33 118.7 3_565 .
N8 B1 N6 108.3(5) . .
N8 B1 N4 107.7(5) . .
N6 B1 N4 108.2(5) . .
N8 B1 H1A 110.8 . .
N6 B1 H1A 110.8 . .
N4 B1 H1A 110.9 . .
N10 B2 N12 109.2(5) . .
N10 B2 N14 107.6(5) . .
N12 B2 N14 107.7(5) . .
N10 B2 H2A 110.7 . .
N12 B2 H2A 110.7 . .
N14 B2 H2A 110.7 . .

loop_
_geom_bond_atom_site_label_1
_geom_bond_atom_site_label_2
_geom_bond_distance
_geom_bond_site_symmetry_2
Ru1 N1 1.884(5) .
Ru1 N17 2.041(5) .
Ru1 N15 2.064(5) .
Ru1 N5 2.074(5) .
Ru1 N7 2.082(5) .
Ru1 N3 2.109(5) .
Ru2 N2 1.911(5) .
Ru2 N18 2.027(5) .
Ru2 N16 2.062(5) .
Ru2 N13 2.069(5) .
Ru2 N11 2.070(5) .
Ru2 N9 2.112(5) .
O1 N1 1.234(6) .
O2 N2 1.202(7) .
N1 N2 1.801(7) .
N3 C1 1.327(8) .
N3 N4 1.373(6) .
N4 C3 1.358(7) .
N4 B1 1.559(8) .
N5 C4 1.341(7) .
N5 N6 1.369(6) .
N6 C6 1.346(7) .
N6 B1 1.530(8) .
N7 C7 1.326(7) .
N7 N8 1.377(7) .
N8 C9 1.335(7) .
N8 B1 1.526(8) .
N9 C10 1.326(7) .
N9 N10 1.368(6) .
N10 C12 1.337(8) .
N10 B2 1.534(8) .
N11 C13 1.322(8) .
N11 N12 1.364(6) .
N12 C15 1.341(8) .
N12 B2 1.543(8) .
N13 C16 1.341(8) .
N13 N14 1.367(6) .
N14 C18 1.341(7) .
N14 B2 1.548(8) .
N15 C19 1.349(7) .
N15 N16 1.360(6) .
N16 C21 1.339(7) .
N17 C22 1.337(7) .
N17 N18 1.420(6) .
N18 C24 1.352(7) .
C1 C2 1.400(9) .
C1 H1 0.9500 .
C2 C3 1.373(9) .
C2 H2 0.9500 .
C3 H3 0.9500 .
C4 C5 1.398(8) .
C4 H4 0.9500 .
C5 C6 1.379(9) .
C5 H5 0.9500 .
C6 H6 0.9500 .
C7 C8 1.398(9) .
C7 H7 0.9500 .
C8 C9 1.370(9) .
C8 H8 0.9500 .
C9 H9 0.9500 .
C10 C11 1.390(9) .
C10 H10 0.9500 .
C11 C12 1.377(10) .
C11 H11 0.9500 .
C12 H12 0.9500 .
C13 C14 1.400(9) .
C13 H13 0.9500 .
C14 C15 1.365(9) .
C14 H14 0.9500 .
C15 H15 0.9500 .
C16 C17 1.394(9) .
C16 H16 0.9500 .
C17 C18 1.374(9) .
C17 H17 0.9500 .
C18 H18 0.9500 .
C19 C20 1.357(8) .
C19 H19 0.9500 .
C20 C21 1.401(8) .
C20 H20 0.9500 .
C21 H21 0.9500 .
C22 C23 1.395(9) .
C22 H22 0.9500 .
C23 C24 1.408(9) .
C23 H23 0.9500 .
C24 H24 0.9500 .
C25 C26 1.358(13) .
C25 C30 1.407(16) .
C25 H25 0.9500 .
C26 C27 1.357(12) .
C26 H26 0.9500 .
C27 C28 1.388(13) .
C27 H27 0.9500 .
C28 C29 1.265(13) .
C28 H28 0.9500 .
C29 C30 1.432(14) .
C29 H29 0.9500 .
C30 H30 0.9500 .
C31 C32 1.366(13) .
C31 C33 1.397(13) 3_565
C31 H31 0.9500 .
C32 C33 1.343(13) .
C32 H32 0.9500 .
C33 H33 0.9500 .
B1 H1A 1.0000 .
B2 H2A 1.0000 .

loop_
_geom_torsion_atom_site_label_1
_geom_torsion_atom_site_label_2
_geom_torsion_atom_site_label_3
_geom_torsion_atom_site_label_4
_geom_torsion
_geom_torsion_site_symmetry_1
_geom_torsion_site_symmetry_4
N17 Ru1 N1 O1 -134.7(6) . .
N15 Ru1 N1 O1 134.4(6) . .
N5 Ru1 N1 O1 43.2(6) . .
N7 Ru1 N1 O1 -43.4(6) . .
N17 Ru1 N1 N2 47.8(4) . .
N15 Ru1 N1 N2 -43.1(4) . .
N5 Ru1 N1 N2 -134.3(4) . .
N7 Ru1 N1 N2 139.0(4) . .
O1 N1 N2 O2 -0.5(6) . .
Ru1 N1 N2 O2 177.6(4) . .
O1 N1 N2 Ru2 179.2(4) . .
Ru1 N1 N2 Ru2 -2.7(6) . .
C1 N3 N4 C3 -0.6(6) . .
Ru1 N3 N4 C3 -177.6(4) . .
C1 N3 N4 B1 177.1(5) . .
Ru1 N3 N4 B1 0.1(6) . .
C4 N5 N6 C6 -0.3(6) . .
Ru1 N5 N6 C6 175.8(4) . .
C4 N5 N6 B1 -175.4(5) . .
Ru1 N5 N6 B1 0.7(6) . .
C7 N7 N8 C9 -2.8(7) . .
Ru1 N7 N8 C9 -177.7(4) . .
C7 N7 N8 B1 177.9(5) . .
Ru1 N7 N8 B1 3.1(7) . .
C10 N9 N10 C12 0.2(6) . .
Ru2 N9 N10 C12 -179.6(4) . .
C10 N9 N10 B2 -177.9(5) . .
Ru2 N9 N10 B2 2.2(6) . .
C13 N11 N12 C15 -0.2(7) . .
Ru2 N11 N12 C15 -179.5(4) . .
C13 N11 N12 B2 179.0(5) . .
Ru2 N11 N12 B2 -0.4(7) . .
C16 N13 N14 C18 0.7(7) . .
Ru2 N13 N14 C18 -179.2(4) . .
C16 N13 N14 B2 179.6(5) . .
Ru2 N13 N14 B2 -0.3(7) . .
C19 N15 N16 C21 0.0(6) . .
Ru1 N15 N16 C21 -179.4(4) . .
C19 N15 N16 Ru2 180.0(4) . .
Ru1 N15 N16 Ru2 0.6(6) . .
C22 N17 N18 C24 2.3(7) . .
Ru1 N17 N18 C24 177.7(5) . .
C22 N17 N18 Ru2 178.8(4) . .
Ru1 N17 N18 Ru2 -5.8(7) . .
N4 N3 C1 C2 1.0(7) . .
Ru1 N3 C1 C2 177.3(4) . .
N3 C1 C2 C3 -1.0(7) . .
N3 N4 C3 C2 0.0(7) . .
B1 N4 C3 C2 -177.4(6) . .
C1 C2 C3 N4 0.6(7) . .
N6 N5 C4 C5 -0.2(6) . .
Ru1 N5 C4 C5 -175.7(4) . .
N5 C4 C5 C6 0.6(7) . .
N5 N6 C6 C5 0.7(7) . .
B1 N6 C6 C5 175.0(6) . .
C4 C5 C6 N6 -0.8(7) . .
N8 N7 C7 C8 3.3(7) . .
Ru1 N7 C7 C8 177.0(4) . .
N7 C7 C8 C9 -2.5(8) . .
N7 N8 C9 C8 1.3(7) . .
B1 N8 C9 C8 -179.6(6) . .
C7 C8 C9 N8 0.7(8) . .
N10 N9 C10 C11 0.2(7) . .
Ru2 N9 C10 C11 -179.9(4) . .
N9 C10 C11 C12 -0.6(7) . .
N9 N10 C12 C11 -0.6(7) . .
B2 N10 C12 C11 177.2(6) . .
C10 C11 C12 N10 0.7(7) . .
N12 N11 C13 C14 0.2(7) . .
Ru2 N11 C13 C14 179.4(4) . .
N11 C13 C14 C15 -0.1(7) . .
N11 N12 C15 C14 0.1(7) . .
B2 N12 C15 C14 -178.9(6) . .
C13 C14 C15 N12 0.0(7) . .
N14 N13 C16 C17 -0.7(7) . .
Ru2 N13 C16 C17 179.2(5) . .
N13 C16 C17 C18 0.5(8) . .
N13 N14 C18 C17 -0.4(7) . .
B2 N14 C18 C17 -179.1(6) . .
C16 C17 C18 N14 0.0(7) . .
N16 N15 C19 C20 0.5(7) . .
Ru1 N15 C19 C20 179.9(4) . .
N15 C19 C20 C21 -0.8(7) . .
N15 N16 C21 C20 -0.5(6) . .
Ru2 N16 C21 C20 179.5(4) . .
C19 C20 C21 N16 0.8(7) . .
N18 N17 C22 C23 1.8(8) . .
Ru1 N17 C22 C23 -173.4(5) . .
N17 C22 C23 C24 -5.0(9) . .
N17 N18 C24 C23 -5.4(8) . .
Ru2 N18 C24 C23 178.1(5) . .
C22 C23 C24 N18 6.5(9) . .
C30 C25 C26 C27 0(2) . .
C25 C26 C27 C28 -0.1(16) . .
C26 C27 C28 C29 -0.9(15) . .
C27 C28 C29 C30 2.0(18) . .
C26 C25 C30 C29 1(2) . .
C28 C29 C30 C25 -2(2) . .
C33 C31 C32 C33 -2.0(17) 3_565 .
C31 C32 C33 C31 2.0(18) . 3_565
C9 N8 B1 N6 121.0(7) . .
N7 N8 B1 N6 -60.0(7) . .
C9 N8 B1 N4 -122.3(7) . .
N7 N8 B1 N4 56.8(7) . .
C6 N6 B1 N8 -116.2(7) . .
N5 N6 B1 N8 57.6(6) . .
C6 N6 B1 N4 127.3(6) . .
N5 N6 B1 N4 -58.8(6) . .
C3 N4 B1 N8 118.5(6) . .
N3 N4 B1 N8 -58.6(6) . .
C3 N4 B1 N6 -124.6(6) . .
N3 N4 B1 N6 58.3(7) . .
C12 N10 B2 N12 123.1(7) . .
N9 N10 B2 N12 -59.3(7) . .
C12 N10 B2 N14 -120.3(7) . .
N9 N10 B2 N14 57.4(6) . .
C15 N12 B2 N10 -122.3(7) . .
N11 N12 B2 N10 58.8(7) . .
C15 N12 B2 N14 121.2(7) . .
N11 N12 B2 N14 -57.8(7) . .
C18 N14 B2 N10 119.3(7) . .
N13 N14 B2 N10 -59.3(6) . .
C18 N14 B2 N12 -123.1(7) . .
N13 N14 B2 N12 58.3(7) . .
